data_4116799
loop_
_publ_author_name
'Takashi Kawamura'
'Minobu Maeda'
'Makoto Miyamoto'
'Hiroshi Usami'
'Kaori Imaeda'
'Masahiro Ebihara'

_publ_section_title
;
 Geometrical Difference and Electron Configuration of Lantern-Type Rh24+
 and Rh25+ Complexes: X-ray Structural and DFT Study
;
_journal_name_full 'Journal of the American Chemical Society'
_journal_page_first 8136
_journal_page_last 8142
_journal_paper_doi 10.1021/ja9712940
_journal_volume 120
_journal_year 1998
_chemical_formula_moiety 'C48 H86 O8 P2 Rh2 '
_chemical_formula_sum 'C48 H86 O8 P2 Rh2'
_chemical_formula_weight 1058.96
_space_group_IT_number 14
_symmetry_cell_setting monoclinic
_symmetry_Int_Tables_number 14
_symmetry_space_group_name_Hall '-P 2yn'
_symmetry_space_group_name_H-M 'P 1 21/n 1'
_audit_creation_date 'Mon Jul  8 18:30:06 1996'
_audit_creation_method 'from TEXRAY.INF file'
_cell_angle_alpha 90
_cell_angle_beta 110.526(4)
_cell_angle_gamma 90
_cell_formula_units_Z 2
_cell_length_a 14.879(1)
_cell_length_b 9.6043(9)
_cell_length_c 19.2032(9)
_cell_measurement_reflns_used 25
_cell_measurement_temperature 126
_cell_measurement_theta_max 14.9
_cell_measurement_theta_min 12.8
_cell_volume 2570.0(3)
_computing_cell_refinement 'Rigaku/AFC Diffractometer Control'
_computing_data_collection 'Rigaku/AFC Diffractometer Control'
_computing_data_reduction teXsan
_computing_publication_material teXsan
_computing_structure_refinement teXsan
_computing_structure_solution SHELXS86
_diffrn_ambient_temperature 126
_diffrn_measurement_device 'Rigaku AFC7R'
_diffrn_measurement_method \w-2\q
_diffrn_orient_matrix_UB_11 -0.06770
_diffrn_orient_matrix_UB_12 0.03149
_diffrn_orient_matrix_UB_13 -0.01109
_diffrn_orient_matrix_UB_21 -0.01956
_diffrn_orient_matrix_UB_22 -0.09804
_diffrn_orient_matrix_UB_23 0.00495
_diffrn_orient_matrix_UB_31 0.01374
_diffrn_orient_matrix_UB_32 0.01537
_diffrn_orient_matrix_UB_33 0.05426
_diffrn_radiation_detector 'scintillation counter'
_diffrn_radiation_monochromator graphite
_diffrn_radiation_source 'Rigaku rotating anode'
_diffrn_radiation_type 'Mo K\a'
_diffrn_radiation_wavelength 0.7107
_diffrn_reflns_av_R_equivalents 3.37
_diffrn_reflns_av_sigmaI/netI 0.000
_diffrn_reflns_limit_h_max 19
_diffrn_reflns_limit_h_min 0
_diffrn_reflns_limit_k_max 12
_diffrn_reflns_limit_k_min 0
_diffrn_reflns_limit_l_max 23
_diffrn_reflns_limit_l_min -24
_diffrn_reflns_number 6501
_diffrn_reflns_reduction_process 'Lp corrections applied'
_diffrn_reflns_theta_max 27.50
_diffrn_reflns_theta_min 1.50
_diffrn_standards_decay_% -1.96
_diffrn_standards_interval_count 150
_diffrn_standards_number 3
_exptl_absorpt_coefficient_mu 0.751
_exptl_absorpt_correction_T_max 0.999
_exptl_absorpt_correction_T_min 0.884
_exptl_absorpt_correction_type '\y scans(North,Phillips & Mathews,1968)'
_exptl_crystal_colour orange
_exptl_crystal_density_diffrn 1.368
_exptl_crystal_description prismatic
_exptl_crystal_F_000 1116.00
_exptl_crystal_size_max 0.425
_exptl_crystal_size_mid 0.290
_exptl_crystal_size_min 0.200
_refine_diff_density_max 0.68
_refine_diff_density_min -0.70
_refine_ls_extinction_method none
_refine_ls_goodness_of_fit_obs 1.456
_refine_ls_hydrogen_treatment refall
_refine_ls_matrix_type full
_refine_ls_number_constraints 0
_refine_ls_number_parameters 443
_refine_ls_number_reflns 4110
_refine_ls_number_restraints 0
_refine_ls_R_factor_obs 0.0253
_refine_ls_shift/esd_max 0.0082
_refine_ls_shift/esd_mean 0.0008
_refine_ls_structure_factor_coef F
_refine_ls_weighting_details 'w = 1/[\s^2^(Fo) + 0.000049|Fo|^2^]'
_refine_ls_weighting_scheme calc
_refine_ls_wR_factor_obs 0.0292
_reflns_number_observed 4110
_reflns_number_total 6266
_reflns_observed_criterion >3.0sigma(I)
_cod_data_source_file ja9712940_1.cif
_cod_data_source_block '[Rh2(O2CEt)4(PCy3)2](1)'
_cod_depositor_comments
;
The following automatic conversions were performed:

'_refine_ls_weighting_scheme' value 'w = 1/[\s^2^(Fo) +
0.000049|Fo|^2^]' was changed to 'calc'. New tag
'_refine_ls_weighting_details' was created. The value of the new tag
was set to 'w = 1/[\s^2^(Fo) + 0.000049|Fo|^2^]'.

Automatic conversion script
Id: cif_fix_values 3143 2015-03-26 13:38:13Z robertas 
;
_cod_original_sg_symbol_H-M 'P 21/n '
_cod_original_formula_sum 'C48 H86 O8 P2 Rh2 '
_cod_database_code 4116799

loop_
_symmetry_equiv_pos_as_xyz
'   +x,   +y,   +z'
1/2-x,1/2+y,1/2-z
'   -x,   -y,   -z'
1/2+x,1/2-y,1/2+z

loop_
_atom_site_aniso_label
_atom_site_aniso_U_11
_atom_site_aniso_U_22
_atom_site_aniso_U_33
_atom_site_aniso_U_12
_atom_site_aniso_U_13
_atom_site_aniso_U_23
Rh(1) 0.01211(9) 0.01710(9) 0.01324(9) -0.00095(8) 0.00409(6) 0.00061(8)
P(1) 0.0134(3) 0.0144(3) 0.0147(3) -0.0010(3) 0.0041(2) -0.0001(3)
O(1) 0.0144(8) 0.0241(9) 0.0165(8) -0.0006(7) 0.0054(7) 0.0029(7)
O(2) 0.0164(9) 0.034(1) 0.0180(9) 0.0027(8) 0.0058(7) 0.0057(8)
O(3) 0.0187(9) 0.0202(9) 0.0252(9) -0.0038(7) 0.0087(7) -0.0055(7)
O(4) 0.0193(9) 0.0182(9) 0.0296(10) -0.0009(7) 0.0121(8) -0.0013(7)
C(1) 0.019(1) 0.018(1) 0.015(1) -0.0005(10) 0.0037(10) 0.0003(9)
C(2) 0.022(1) 0.019(1) 0.015(1) -0.002(1) 0.0059(10) 0.0014(9)
C(3) 0.022(1) 0.037(2) 0.020(1) 0.003(1) 0.005(1) 0.006(1)
C(4) 0.034(2) 0.041(2) 0.022(1) -0.001(1) 0.011(1) 0.008(1)
C(5) 0.035(2) 0.025(1) 0.030(2) -0.004(1) 0.016(1) -0.006(1)
C(6) 0.041(2) 0.044(2) 0.060(2) -0.018(2) 0.019(2) -0.030(2)
C(7) 0.018(1) 0.016(1) 0.019(1) -0.0020(10) 0.0059(10) -0.0003(10)
C(8) 0.018(1) 0.019(1) 0.039(2) -0.002(1) 0.009(1) 0.000(1)
C(9) 0.024(1) 0.023(1) 0.043(2) -0.012(1) 0.009(1) -0.004(1)
C(10) 0.036(2) 0.018(1) 0.044(2) -0.007(1) 0.018(1) 0.002(1)
C(11) 0.030(2) 0.019(1) 0.035(2) 0.000(1) 0.010(1) 0.005(1)
C(12) 0.022(1) 0.017(1) 0.024(1) -0.002(1) 0.007(1) 0.004(1)
C(13) 0.017(1) 0.019(1) 0.019(1) -0.0011(10) 0.0084(10) -0.0010(10)
C(14) 0.021(1) 0.031(1) 0.022(1) -0.004(1) 0.008(1) -0.006(1)
C(15) 0.031(2) 0.038(2) 0.022(1) -0.007(1) 0.009(1) -0.010(1)
C(16) 0.041(2) 0.034(2) 0.026(2) 0.000(1) 0.018(1) -0.009(1)
C(17) 0.032(2) 0.036(2) 0.035(2) -0.001(1) 0.022(1) -0.007(1)
C(18) 0.019(1) 0.024(1) 0.028(1) 0.000(1) 0.009(1) -0.004(1)
C(19) 0.013(1) 0.017(1) 0.021(1) 0.0009(9) 0.0034(9) 0.0011(10)
C(20) 0.023(1) 0.020(1) 0.019(1) -0.002(1) 0.0008(10) -0.001(1)
C(21) 0.030(2) 0.031(2) 0.021(1) -0.003(1) -0.002(1) 0.004(1)
C(22) 0.029(2) 0.032(2) 0.025(1) 0.003(1) 0.002(1) 0.011(1)
C(23) 0.028(1) 0.019(1) 0.033(2) 0.004(1) 0.008(1) 0.007(1)
C(24) 0.022(1) 0.018(1) 0.022(1) 0.000(1) 0.006(1) 0.001(1)

loop_
_atom_site_label
_atom_site_fract_x
_atom_site_fract_y
_atom_site_fract_z
_atom_site_U_iso_or_equiv
_atom_site_thermal_displace_type
_atom_site_calc_flag
_atom_site_occupancy
Rh1 0.08126(1) 0.00044(2) -0.003063(9) 0.01424(4) Uani d 1.00
P1 0.24241(4) 0.00937(6) -0.01473(3) 0.0144(1) Uani d 1.00
O1 0.0204(1) 0.0694(2) -0.11005(9) 0.0183(4) Uani d 1.00
O2 -0.1286(1) 0.0698(2) -0.10473(9) 0.0228(5) Uani d 1.00
O3 0.0949(1) 0.2000(2) 0.03847(9) 0.0211(4) Uani d 1.00
O4 -0.0557(1) 0.1995(2) 0.04048(10) 0.0214(5) Uani d 1.00
C1 -0.0693(2) 0.0861(2) -0.1379(1) 0.0180(6) Uani d 1.00
C2 0.0260(2) 0.2537(3) 0.0532(1) 0.0190(6) Uani d 1.00
C3 -0.1112(2) 0.1288(3) -0.2188(2) 0.0272(7) Uani d 1.00
C4 -0.0385(2) 0.1548(4) -0.2558(2) 0.0318(8) Uani d 1.00
C5 0.0406(2) 0.3949(3) 0.0899(2) 0.0287(8) Uani d 1.00
C6 0.1389(3) 0.4574(4) 0.1102(2) 0.048(1) Uani d 1.00
C7 0.2837(2) 0.1933(2) -0.0104(1) 0.0178(6) Uani d 1.00
C8 0.3852(2) 0.2131(3) -0.0122(2) 0.0258(7) Uani d 1.00
C9 0.4135(2) 0.3666(3) -0.0046(2) 0.0308(8) Uani d 1.00
C10 0.3420(2) 0.4526(3) -0.0659(2) 0.0317(8) Uani d 1.00
C11 0.2409(2) 0.4346(3) -0.0649(2) 0.0280(7) Uani d 1.00
C12 0.2109(2) 0.2812(3) -0.0708(1) 0.0212(6) Uani d 1.00
C13 0.2541(2) -0.0555(3) -0.1033(1) 0.0176(6) Uani d 1.00
C14 0.1754(2) -0.1602(3) -0.1440(1) 0.0244(7) Uani d 1.00
C15 0.1792(2) -0.1957(3) -0.2204(2) 0.0304(8) Uani d 1.00
C16 0.2769(2) -0.2499(3) -0.2160(2) 0.0321(8) Uani d 1.00
C17 0.3555(2) -0.1475(3) -0.1749(2) 0.0319(8) Uani d 1.00
C18 0.3527(2) -0.1115(3) -0.0980(2) 0.0235(7) Uani d 1.00
C19 0.3385(2) -0.0801(2) 0.0611(1) 0.0175(6) Uani d 1.00
C20 0.3586(2) -0.0054(3) 0.1355(1) 0.0224(6) Uani d 1.00
C21 0.4329(2) -0.0841(3) 0.1988(2) 0.0302(8) Uani d 1.00
C22 0.4014(2) -0.2340(3) 0.2038(2) 0.0306(8) Uani d 1.00
C23 0.3823(2) -0.3096(3) 0.1305(2) 0.0274(7) Uani d 1.00
C24 0.3083(2) -0.2320(3) 0.0665(1) 0.0210(7) Uani d 1.00
H1 -0.151(2) 0.211(3) -0.223(2) 0.028(7) Uiso calc 1.00
H2 -0.155(2) 0.060(3) -0.245(2) 0.038(8) Uiso calc 1.00
H3 0.001(2) 0.234(3) -0.232(2) 0.045(9) Uiso calc 1.00
H4 -0.002(3) 0.076(4) -0.255(2) 0.06(1) Uiso calc 1.00
H5 -0.071(2) 0.175(3) -0.308(2) 0.047(9) Uiso calc 1.00
H6 -0.010(2) 0.453(3) 0.061(2) 0.044(9) Uiso calc 1.00
H7 0.017(2) 0.387(3) 0.131(2) 0.06(1) Uiso calc 1.00
H8 0.142(3) 0.547(4) 0.136(2) 0.08(1) Uiso calc 1.00
H9 0.185(3) 0.395(4) 0.144(2) 0.09(1) Uiso calc 1.00
H10 0.153(3) 0.473(4) 0.063(2) 0.08(1) Uiso calc 1.00
H11 0.283(2) 0.224(3) 0.038(1) 0.023(7) Uiso calc 1.00
H12 0.432(2) 0.159(3) 0.027(1) 0.025(7) Uiso calc 1.00
H13 0.386(2) 0.178(3) -0.060(2) 0.025(7) Uiso calc 1.00
H14 0.479(2) 0.373(3) -0.006(1) 0.023(7) Uiso calc 1.00
H15 0.420(2) 0.397(3) 0.042(2) 0.028(8) Uiso calc 1.00
H16 0.346(2) 0.416(3) -0.112(2) 0.043(9) Uiso calc 1.00
H17 0.363(2) 0.554(4) -0.059(2) 0.058(10) Uiso calc 1.00
H18 0.197(2) 0.486(3) -0.105(2) 0.043(9) Uiso calc 1.00
H19 0.239(2) 0.471(3) -0.019(2) 0.036(8) Uiso calc 1.00
H20 0.148(2) 0.271(3) -0.065(1) 0.019(7) Uiso calc 1.00
H21 0.205(2) 0.248(3) -0.121(1) 0.026(7) Uiso calc 1.00
H22 0.241(2) 0.030(3) -0.136(1) 0.021(7) Uiso calc 1.00
H23 0.183(2) -0.242(3) -0.115(2) 0.033(8) Uiso calc 1.00
H24 0.115(2) -0.126(3) -0.148(1) 0.026(7) Uiso calc 1.00
H25 0.162(2) -0.115(3) -0.253(2) 0.044(9) Uiso calc 1.00
H26 0.132(2) -0.261(3) -0.245(2) 0.032(8) Uiso calc 1.00
H27 0.289(2) -0.335(3) -0.191(2) 0.044(9) Uiso calc 1.00
H28 0.279(2) -0.267(3) -0.266(2) 0.032(8) Uiso calc 1.00
H29 0.418(2) -0.183(3) -0.170(2) 0.047(9) Uiso calc 1.00
H30 0.349(2) -0.062(3) -0.203(2) 0.034(8) Uiso calc 1.00
H31 0.368(2) -0.192(3) -0.067(1) 0.024(7) Uiso calc 1.00
H32 0.405(2) -0.047(3) -0.071(2) 0.045(9) Uiso calc 1.00
H33 0.398(2) -0.082(2) 0.050(1) 0.013(6) Uiso calc 1.00
H34 0.382(2) 0.088(3) 0.134(1) 0.028(7) Uiso calc 1.00
H35 0.298(2) 0.006(2) 0.149(1) 0.014(6) Uiso calc 1.00
H36 0.493(2) -0.083(3) 0.188(2) 0.038(8) Uiso calc 1.00
H37 0.442(2) -0.039(3) 0.243(2) 0.036(8) Uiso calc 1.00
H38 0.342(2) -0.240(3) 0.217(2) 0.031(8) Uiso calc 1.00
H39 0.447(2) -0.282(3) 0.244(2) 0.036(8) Uiso calc 1.00
H40 0.361(2) -0.406(3) 0.132(1) 0.024(7) Uiso calc 1.00
H41 0.444(2) -0.315(3) 0.117(1) 0.032(8) Uiso calc 1.00
H42 0.300(2) -0.279(3) 0.022(1) 0.026(7) Uiso calc 1.00
H43 0.247(2) -0.228(3) 0.076(1) 0.026(7) Uiso calc 1.00

loop_
_atom_type_symbol
_atom_type_oxidation_number
_atom_type_number_in_cell
_atom_type_scat_dispersion_real
_atom_type_scat_dispersion_imag
_atom_type_scat_source
Rh 0 4 -1.118 0.919
;International Tables for Crystallography
(1992, Vol. C, Tables 4.2.6.8 and 6.1.1.1)
;
O 0 16 0.011 0.006
;International Tables for Crystallography
(1992, Vol. C, Tables 4.2.6.8 and 6.1.1.1)
;
C 0 96 0.003 0.002
;International Tables for Crystallography
(1992, Vol. C, Tables 4.2.6.8 and 6.1.1.1)
;
H 0 172 0.000 0.000
;International Tables for Crystallography
(1992, Vol. C, Table 6.1.1.2)
;
P 0 4 0.102 0.094
;International Tables for Crystallography
(1992, Vol. C, Tables 4.2.6.8 and 6.1.1.1)
;

loop_
_geom_angle_atom_site_label_1
_geom_angle_atom_site_label_2
_geom_angle_atom_site_label_3
_geom_angle
_geom_angle_site_symmetry_1
_geom_angle_site_symmetry_2
_geom_angle_site_symmetry_3
_geom_angle_publ_flag
Rh(1) Rh(1) P(1) 177.11(2) 3_555 1_555 1_555 yes
Rh(1) Rh(1) O(1) 87.28(4) 3_555 1_555 1_555 yes
Rh(1) Rh(1) O(2) 86.93(5) 3_555 1_555 3_555 yes
Rh(1) Rh(1) O(3) 87.12(5) 3_555 1_555 1_555 yes
Rh(1) Rh(1) O(4) 87.06(5) 3_555 1_555 3_555 yes
P(1) Rh(1) O(1) 89.99(5) 1_555 1_555 1_555 yes
P(1) Rh(1) O(2) 95.81(5) 1_555 1_555 3_555 yes
P(1) Rh(1) O(3) 92.04(5) 1_555 1_555 1_555 yes
P(1) Rh(1) O(4) 93.85(5) 1_555 1_555 3_555 yes
O(1) Rh(1) O(2) 174.20(6) 1_555 1_555 3_555 yes
O(1) Rh(1) O(3) 92.09(7) 1_555 1_555 1_555 yes
O(1) Rh(1) O(4) 89.36(7) 1_555 1_555 3_555 yes
O(2) Rh(1) O(3) 87.87(7) 3_555 1_555 1_555 yes
O(2) Rh(1) O(4) 90.10(7) 3_555 1_555 3_555 yes
O(3) Rh(1) O(4) 173.93(6) 1_555 1_555 3_555 yes
Rh(1) P(1) C(7) 109.98(8) 1_555 1_555 1_555 yes
Rh(1) P(1) C(13) 117.99(8) 1_555 1_555 1_555 yes
Rh(1) P(1) C(19) 114.53(8) 1_555 1_555 1_555 yes
C(7) P(1) C(13) 102.8(1) 1_555 1_555 1_555 yes
C(7) P(1) C(19) 104.7(1) 1_555 1_555 1_555 yes
C(13) P(1) C(19) 105.5(1) 1_555 1_555 1_555 yes
Rh(1) O(1) C(1) 119.9(1) 1_555 1_555 1_555 yes
Rh(1) O(2) C(1) 119.7(1) 3_555 1_555 1_555 yes
Rh(1) O(3) C(2) 119.3(1) 1_555 1_555 1_555 yes
Rh(1) O(4) C(2) 120.2(2) 3_555 1_555 1_555 yes
O(1) C(1) O(2) 126.2(2) 1_555 1_555 1_555 yes
O(1) C(1) C(3) 117.6(2) 1_555 1_555 1_555 yes
O(2) C(1) C(3) 116.2(2) 1_555 1_555 1_555 yes
O(3) C(2) O(4) 126.0(2) 1_555 1_555 1_555 yes
O(3) C(2) C(5) 118.4(2) 1_555 1_555 1_555 yes
O(4) C(2) C(5) 115.6(2) 1_555 1_555 1_555 yes
C(1) C(3) C(4) 115.0(2) 1_555 1_555 1_555 yes
C(1) C(3) H(1) 108(1) 1_555 1_555 1_555 no
C(1) C(3) H(2) 108(1) 1_555 1_555 1_555 no
C(4) C(3) H(1) 110(1) 1_555 1_555 1_555 no
C(4) C(3) H(2) 109(1) 1_555 1_555 1_555 no
H(1) C(3) H(2) 103(2) 1_555 1_555 1_555 no
C(3) C(4) H(3) 108(1) 1_555 1_555 1_555 no
C(3) C(4) H(4) 112(2) 1_555 1_555 1_555 no
C(3) C(4) H(5) 110(1) 1_555 1_555 1_555 no
H(3) C(4) H(4) 111(2) 1_555 1_555 1_555 no
H(3) C(4) H(5) 109(2) 1_555 1_555 1_555 no
H(4) C(4) H(5) 104(2) 1_555 1_555 1_555 no
C(2) C(5) C(6) 116.6(3) 1_555 1_555 1_555 yes
C(2) C(5) H(6) 107(1) 1_555 1_555 1_555 no
C(2) C(5) H(7) 105(1) 1_555 1_555 1_555 no
C(6) C(5) H(6) 114(1) 1_555 1_555 1_555 no
C(6) C(5) H(7) 114(2) 1_555 1_555 1_555 no
H(6) C(5) H(7) 94(2) 1_555 1_555 1_555 no
C(5) C(6) H(8) 110(2) 1_555 1_555 1_555 no
C(5) C(6) H(9) 109(2) 1_555 1_555 1_555 no
C(5) C(6) H(10) 108(2) 1_555 1_555 1_555 no
H(8) C(6) H(9) 107(3) 1_555 1_555 1_555 no
H(8) C(6) H(10) 109(2) 1_555 1_555 1_555 no
H(9) C(6) H(10) 111(3) 1_555 1_555 1_555 no
P(1) C(7) C(8) 115.3(2) 1_555 1_555 1_555 yes
P(1) C(7) C(12) 110.7(2) 1_555 1_555 1_555 yes
P(1) C(7) H(11) 102(1) 1_555 1_555 1_555 no
C(8) C(7) C(12) 110.8(2) 1_555 1_555 1_555 yes
C(8) C(7) H(11) 108(1) 1_555 1_555 1_555 no
C(12) C(7) H(11) 108(1) 1_555 1_555 1_555 no
C(7) C(8) C(9) 111.0(2) 1_555 1_555 1_555 yes
C(7) C(8) H(12) 110(1) 1_555 1_555 1_555 no
C(7) C(8) H(13) 108(1) 1_555 1_555 1_555 no
C(9) C(8) H(12) 109(1) 1_555 1_555 1_555 no
C(9) C(8) H(13) 109(1) 1_555 1_555 1_555 no
H(12) C(8) H(13) 107(2) 1_555 1_555 1_555 no
C(8) C(9) C(10) 110.8(2) 1_555 1_555 1_555 yes
C(8) C(9) H(14) 107(1) 1_555 1_555 1_555 no
C(8) C(9) H(15) 109(1) 1_555 1_555 1_555 no
C(10) C(9) H(14) 112(1) 1_555 1_555 1_555 no
C(10) C(9) H(15) 112(1) 1_555 1_555 1_555 no
H(14) C(9) H(15) 103(2) 1_555 1_555 1_555 no
C(9) C(10) C(11) 110.8(2) 1_555 1_555 1_555 yes
C(9) C(10) H(16) 104(1) 1_555 1_555 1_555 no
C(9) C(10) H(17) 108(1) 1_555 1_555 1_555 no
C(11) C(10) H(16) 110(1) 1_555 1_555 1_555 no
C(11) C(10) H(17) 111(1) 1_555 1_555 1_555 no
H(16) C(10) H(17) 110(2) 1_555 1_555 1_555 no
C(10) C(11) C(12) 111.8(2) 1_555 1_555 1_555 yes
C(10) C(11) H(18) 109(1) 1_555 1_555 1_555 no
C(10) C(11) H(19) 108(1) 1_555 1_555 1_555 no
C(12) C(11) H(18) 110(1) 1_555 1_555 1_555 no
C(12) C(11) H(19) 108(1) 1_555 1_555 1_555 no
H(18) C(11) H(19) 108(2) 1_555 1_555 1_555 no
C(7) C(12) C(11) 111.3(2) 1_555 1_555 1_555 yes
C(7) C(12) H(20) 107(1) 1_555 1_555 1_555 no
C(7) C(12) H(21) 110(1) 1_555 1_555 1_555 no
C(11) C(12) H(20) 110(1) 1_555 1_555 1_555 no
C(11) C(12) H(21) 107(1) 1_555 1_555 1_555 no
H(20) C(12) H(21) 108(2) 1_555 1_555 1_555 no
P(1) C(13) C(14) 112.5(2) 1_555 1_555 1_555 yes
P(1) C(13) C(18) 116.6(2) 1_555 1_555 1_555 yes
P(1) C(13) H(22) 103(1) 1_555 1_555 1_555 no
C(14) C(13) C(18) 110.3(2) 1_555 1_555 1_555 yes
C(14) C(13) H(22) 105(1) 1_555 1_555 1_555 no
C(18) C(13) H(22) 106(1) 1_555 1_555 1_555 no
C(13) C(14) C(15) 110.9(2) 1_555 1_555 1_555 yes
C(13) C(14) H(23) 109(1) 1_555 1_555 1_555 no
C(13) C(14) H(24) 111(1) 1_555 1_555 1_555 no
C(15) C(14) H(23) 110(1) 1_555 1_555 1_555 no
C(15) C(14) H(24) 110(1) 1_555 1_555 1_555 no
H(23) C(14) H(24) 104(2) 1_555 1_555 1_555 no
C(14) C(15) C(16) 112.3(2) 1_555 1_555 1_555 yes
C(14) C(15) H(25) 110(1) 1_555 1_555 1_555 no
C(14) C(15) H(26) 111(1) 1_555 1_555 1_555 no
C(16) C(15) H(25) 110(1) 1_555 1_555 1_555 no
C(16) C(15) H(26) 109(1) 1_555 1_555 1_555 no
H(25) C(15) H(26) 102(2) 1_555 1_555 1_555 no
C(15) C(16) C(17) 110.8(2) 1_555 1_555 1_555 yes
C(15) C(16) H(27) 110(1) 1_555 1_555 1_555 no
C(15) C(16) H(28) 111(1) 1_555 1_555 1_555 no
C(17) C(16) H(27) 109(1) 1_555 1_555 1_555 no
C(17) C(16) H(28) 109(1) 1_555 1_555 1_555 no
H(27) C(16) H(28) 106(2) 1_555 1_555 1_555 no
C(16) C(17) C(18) 111.8(2) 1_555 1_555 1_555 yes
C(16) C(17) H(29) 110(1) 1_555 1_555 1_555 no
C(16) C(17) H(30) 110(1) 1_555 1_555 1_555 no
C(18) C(17) H(29) 110(1) 1_555 1_555 1_555 no
C(18) C(17) H(30) 108(1) 1_555 1_555 1_555 no
H(29) C(17) H(30) 104(2) 1_555 1_555 1_555 no
C(13) C(18) C(17) 111.3(2) 1_555 1_555 1_555 yes
C(13) C(18) H(31) 109(1) 1_555 1_555 1_555 no
C(13) C(18) H(32) 111(1) 1_555 1_555 1_555 no
C(17) C(18) H(31) 109(1) 1_555 1_555 1_555 no
C(17) C(18) H(32) 111(1) 1_555 1_555 1_555 no
H(31) C(18) H(32) 102(2) 1_555 1_555 1_555 no
P(1) C(19) C(20) 111.1(2) 1_555 1_555 1_555 yes
P(1) C(19) C(24) 109.2(2) 1_555 1_555 1_555 yes
P(1) C(19) H(33) 109(1) 1_555 1_555 1_555 no
C(20) C(19) C(24) 110.3(2) 1_555 1_555 1_555 yes
C(20) C(19) H(33) 108(1) 1_555 1_555 1_555 no
C(24) C(19) H(33) 107(1) 1_555 1_555 1_555 no
C(19) C(20) C(21) 111.1(2) 1_555 1_555 1_555 yes
C(19) C(20) H(34) 110(1) 1_555 1_555 1_555 no
C(19) C(20) H(35) 112(1) 1_555 1_555 1_555 no
C(21) C(20) H(34) 108(1) 1_555 1_555 1_555 no
C(21) C(20) H(35) 107(1) 1_555 1_555 1_555 no
H(34) C(20) H(35) 105(2) 1_555 1_555 1_555 no
C(20) C(21) C(22) 111.3(2) 1_555 1_555 1_555 yes
C(20) C(21) H(36) 106(1) 1_555 1_555 1_555 no
C(20) C(21) H(37) 109(1) 1_555 1_555 1_555 no
C(22) C(21) H(36) 110(1) 1_555 1_555 1_555 no
C(22) C(21) H(37) 109(1) 1_555 1_555 1_555 no
H(36) C(21) H(37) 110(2) 1_555 1_555 1_555 no
C(21) C(22) C(23) 110.8(2) 1_555 1_555 1_555 yes
C(21) C(22) H(38) 112(1) 1_555 1_555 1_555 no
C(21) C(22) H(39) 110(1) 1_555 1_555 1_555 no
C(23) C(22) H(38) 107(1) 1_555 1_555 1_555 no
C(23) C(22) H(39) 111(1) 1_555 1_555 1_555 no
H(38) C(22) H(39) 103(2) 1_555 1_555 1_555 no
C(22) C(23) C(24) 111.1(2) 1_555 1_555 1_555 yes
C(22) C(23) H(40) 112(1) 1_555 1_555 1_555 no
C(22) C(23) H(41) 111(1) 1_555 1_555 1_555 no
C(24) C(23) H(40) 109(1) 1_555 1_555 1_555 no
C(24) C(23) H(41) 105(1) 1_555 1_555 1_555 no
H(40) C(23) H(41) 106(2) 1_555 1_555 1_555 no
C(19) C(24) C(23) 111.7(2) 1_555 1_555 1_555 yes
C(19) C(24) H(42) 110(1) 1_555 1_555 1_555 no
C(19) C(24) H(43) 106(1) 1_555 1_555 1_555 no
C(23) C(24) H(42) 108(1) 1_555 1_555 1_555 no
C(23) C(24) H(43) 108(1) 1_555 1_555 1_555 no
H(42) C(24) H(43) 110(2) 1_555 1_555 1_555 no

loop_
_geom_bond_atom_site_label_1
_geom_bond_atom_site_label_2
_geom_bond_distance
_geom_bond_site_symmetry_1
_geom_bond_site_symmetry_2
_geom_bond_publ_flag
Rh(1) Rh(1) 2.4618(4) 1_555 3_555 yes
Rh(1) P(1) 2.4868(6) 1_555 1_555 yes
Rh(1) O(1) 2.043(2) 1_555 1_555 yes
Rh(1) O(2) 2.053(2) 1_555 3_555 yes
Rh(1) O(3) 2.058(2) 1_555 1_555 yes
Rh(1) O(4) 2.039(2) 1_555 3_555 yes
P(1) C(7) 1.863(2) 1_555 1_555 yes
P(1) C(13) 1.876(2) 1_555 1_555 yes
P(1) C(19) 1.856(2) 1_555 1_555 yes
O(1) C(1) 1.262(3) 1_555 1_555 yes
O(2) C(1) 1.266(3) 1_555 1_555 yes
O(3) C(2) 1.265(3) 1_555 1_555 yes
O(4) C(2) 1.265(3) 1_555 1_555 yes
C(1) C(3) 1.513(3) 1_555 1_555 yes
C(2) C(5) 1.508(4) 1_555 1_555 yes
C(3) C(4) 1.509(4) 1_555 1_555 yes
C(5) C(6) 1.500(4) 1_555 1_555 yes
C(7) C(8) 1.536(4) 1_555 1_555 yes
C(7) C(12) 1.533(3) 1_555 1_555 yes
C(8) C(9) 1.526(4) 1_555 1_555 yes
C(9) C(10) 1.524(4) 1_555 1_555 yes
C(10) C(11) 1.522(4) 1_555 1_555 yes
C(11) C(12) 1.532(4) 1_555 1_555 yes
C(13) C(14) 1.534(3) 1_555 1_555 yes
C(13) C(18) 1.531(3) 1_555 1_555 yes
C(14) C(15) 1.526(4) 1_555 1_555 yes
C(15) C(16) 1.518(4) 1_555 1_555 yes
C(16) C(17) 1.520(4) 1_555 1_555 yes
C(17) C(18) 1.530(4) 1_555 1_555 yes
C(19) C(20) 1.532(3) 1_555 1_555 yes
C(19) C(24) 1.541(3) 1_555 1_555 yes
C(20) C(21) 1.526(4) 1_555 1_555 yes
C(21) C(22) 1.528(4) 1_555 1_555 yes
C(22) C(23) 1.519(4) 1_555 1_555 yes
C(23) C(24) 1.527(4) 1_555 1_555 yes
